data_4309705
loop_
_publ_author_name
'D. Krishna Kumar'
'D. Amilan Jose'
'Amitava Das'
'Parthasarathi Dastidar'

_publ_section_title
;
From Diamondoid Network to (4,4) Net: Effect of Ligand Topology on the
Supramolecular Structural Diversity
;
_journal_name_full 'Inorganic Chemistry'
_journal_page_first 6933
_journal_page_last 6935
_journal_paper_doi 10.1021/ic050972d
_journal_volume 44
_journal_year 2005
_chemical_formula_sum 'C11 H10 Cl N4 O5 Zn0.5'
_chemical_formula_weight 346.37
_chemical_name_systematic
; 
 ? 
;
_space_group_IT_number 88
_symmetry_cell_setting tetragonal
_symmetry_space_group_name_Hall '-I 4ad'
_symmetry_space_group_name_H-M 'I 41/a :2'
_atom_sites_solution_hydrogens geom
_atom_sites_solution_primary direct
_atom_sites_solution_secondary difmap
_audit_creation_method SHELXL-97
_cell_angle_alpha 90.00
_cell_angle_beta 90.00
_cell_angle_gamma 90.00
_cell_formula_units_Z 16
_cell_length_a 16.8992(7)
_cell_length_b 16.8992(7)
_cell_length_c 18.4603(14)
_cell_measurement_temperature 100(2)
_cell_volume 5271.9(5)
_computing_cell_refinement 'BRUKER AXS SMART 3'
_computing_data_collection 'BRUKER AXS SMART 3'
_computing_data_reduction 'BRUKER AXS SMART 3'
_computing_molecular_graphics 'PLATON, 'MERCURY 1.3'
_computing_structure_refinement 'SHELXL-97 (Sheldrick, 1997)'
_computing_structure_solution 'SHELXS-97 (Sheldrick, 1990)'
_diffrn_ambient_temperature 100(2)
_diffrn_detector_area_resol_mean 0.3
_diffrn_measured_fraction_theta_full 0.940
_diffrn_measured_fraction_theta_max 0.940
_diffrn_measurement_device_type 'BRUKER SMART CCD AREA DETECTOR'
_diffrn_measurement_method PHI-OMEGA
_diffrn_radiation_monochromator graphite
_diffrn_radiation_source 'fine-focus sealed tube'
_diffrn_radiation_type MoK\a
_diffrn_radiation_wavelength 0.71073
_diffrn_reflns_av_R_equivalents 0.0230
_diffrn_reflns_av_sigmaI/netI 0.0189
_diffrn_reflns_limit_h_max 21
_diffrn_reflns_limit_h_min -15
_diffrn_reflns_limit_k_max 21
_diffrn_reflns_limit_k_min -20
_diffrn_reflns_limit_l_max 24
_diffrn_reflns_limit_l_min -24
_diffrn_reflns_number 14636
_diffrn_reflns_theta_full 28.29
_diffrn_reflns_theta_max 28.29
_diffrn_reflns_theta_min 1.63
_diffrn_standards_decay_% >10
_exptl_absorpt_coefficient_mu 1.208
_exptl_absorpt_correction_type SADABS
_exptl_crystal_colour GOLDEN_YELLOW
_exptl_crystal_density_diffrn 1.746
_exptl_crystal_density_method 'not measured'
_exptl_crystal_description BLOCK
_exptl_crystal_F_000 2816
_exptl_crystal_size_max 0.78
_exptl_crystal_size_mid 0.56
_exptl_crystal_size_min 0.43
_refine_diff_density_max 0.370
_refine_diff_density_min -0.375
_refine_diff_density_rms 0.060
_refine_ls_extinction_method none
_refine_ls_goodness_of_fit_ref 1.058
_refine_ls_hydrogen_treatment mixed
_refine_ls_matrix_type full
_refine_ls_number_parameters 235
_refine_ls_number_reflns 3089
_refine_ls_number_restraints 0
_refine_ls_restrained_S_all 1.058
_refine_ls_R_factor_all 0.0294
_refine_ls_R_factor_gt 0.0251
_refine_ls_shift/su_max 0.001
_refine_ls_shift/su_mean 0.000
_refine_ls_structure_factor_coef Fsqd
_refine_ls_weighting_details 'calc w=1/[\s^2^(Fo^2^)+(0.0347P)^2^+6.4465P] where P=(Fo^2^+2Fc^2^)/3'
_refine_ls_weighting_scheme calc
_refine_ls_wR_factor_gt 0.0650
_refine_ls_wR_factor_ref 0.0675
_reflns_number_gt 2766
_reflns_number_total 3089
_reflns_threshold_expression >2sigma(I)
_cod_data_source_file ic050972dsi20050615_054729.cif
_cod_data_source_block kb385gm
_cod_depositor_comments
;
The following automatic conversions were performed:
'_symmetry_cell_setting' value 'TETRAGONAL' changed to 'tetragonal'
according to '/home/saulius/struct/CIF-dictionaries/cif_core.dic'
dictionary named 'cif_core.dic' version 2.4.1 from 2010-06-29.

Automatic conversion script
Id: cif_fix_enum 1527 2010-12-29 10:47:43Z saulius 
;
_cod_original_sg_symbol_H-M 'I 41/a'
_cod_original_formula_sum 'C11 H10 Cl N4 O5 Zn0.50'
_cod_database_code 4309705

loop_
_symmetry_equiv_pos_as_xyz
'x, y, z'
'-x+1/2, -y, z+1/2'
'-y+3/4, x+1/4, z+1/4'
'y+3/4, -x+3/4, z+3/4'
'x+1/2, y+1/2, z+1/2'
'-x+1, -y+1/2, z+1'
'-y+5/4, x+3/4, z+3/4'
'y+5/4, -x+5/4, z+5/4'
'-x, -y, -z'
'x-1/2, y, -z-1/2'
'y-3/4, -x-1/4, -z-1/4'
'-y-3/4, x-3/4, -z-3/4'
'-x+1/2, -y+1/2, -z+1/2'
'x, y+1/2, -z'
'y-1/4, -x+1/4, -z+1/4'
'-y-1/4, x-1/4, -z-1/4'

loop_
_atom_site_label
_atom_site_type_symbol
_atom_site_fract_x
_atom_site_fract_y
_atom_site_fract_z
_atom_site_U_iso_or_equiv
_atom_site_adp_type
_atom_site_occupancy
_atom_site_symmetry_multiplicity
_atom_site_calc_flag
_atom_site_refinement_flags
_atom_site_disorder_assembly
_atom_site_disorder_group
Zn1 Zn 0.0000 0.7500 0.112519(13) 0.01063(8) Uani 1 2 d S . .
N1 N -0.02637(7) 0.65776(7) 0.04860(7) 0.0126(2) Uani 1 1 d . . .
C2 C -0.08973(9) 0.61484(8) 0.06688(8) 0.0122(3) Uani 1 1 d . . .
C3 C -0.12419(9) 0.55952(8) 0.02086(8) 0.0129(3) Uani 1 1 d . . .
C4 C -0.09083(9) 0.54832(9) -0.04729(9) 0.0162(3) Uani 1 1 d . . .
C5 C -0.02484(9) 0.59294(10) -0.06611(9) 0.0179(3) Uani 1 1 d . . .
C6 C 0.00594(9) 0.64712(9) -0.01771(9) 0.0153(3) Uani 1 1 d . . .
N7 N -0.18968(8) 0.51808(8) 0.04792(7) 0.0138(3) Uani 1 1 d . . .
C8 C 0.25182(8) 0.50691(8) 0.24064(8) 0.0122(3) Uani 1 1 d . . .
O9 O 0.25434(6) 0.51030(6) 0.30711(6) 0.0147(2) Uani 1 1 d . . .
N10 N 0.23143(8) 0.56908(8) 0.19695(7) 0.0140(3) Uani 1 1 d . . .
C11 C 0.18869(8) 0.63621(8) 0.21840(8) 0.0124(3) Uani 1 1 d . . .
C12 C 0.19332(9) 0.67224(9) 0.28583(8) 0.0150(3) Uani 1 1 d . . .
C13 C 0.14689(9) 0.73871(9) 0.29883(9) 0.0159(3) Uani 1 1 d . . .
C14 C 0.09656(9) 0.76657(9) 0.24591(8) 0.0144(3) Uani 1 1 d . . .
N15 N 0.09105(7) 0.73030(7) 0.18059(7) 0.0123(2) Uani 1 1 d . . .
C16 C 0.13678(8) 0.66754(9) 0.16734(8) 0.0127(3) Uani 1 1 d . . .
Cl1 Cl 0.24547(2) 0.75500(2) 0.491752(19) 0.01397(10) Uani 1 1 d . . .
O1 O 0.22408(7) 0.68275(7) 0.45523(7) 0.0246(3) Uani 1 1 d . . .
O2 O 0.32988(7) 0.75626(8) 0.50391(7) 0.0242(3) Uani 1 1 d . . .
O3 O 0.20494(7) 0.75915(8) 0.56038(6) 0.0248(3) Uani 1 1 d . . .
O4 O 0.22358(7) 0.82183(7) 0.44756(7) 0.0231(3) Uani 1 1 d . . .
H2 H -0.1119(11) 0.6227(11) 0.1128(10) 0.013(4) Uiso 1 1 d . . .
H4 H -0.1123(11) 0.5107(11) -0.0796(11) 0.017(5) Uiso 1 1 d . . .
H5 H -0.0011(12) 0.5848(12) -0.1107(12) 0.023(5) Uiso 1 1 d . . .
H6 H 0.0487(11) 0.6790(10) -0.0287(10) 0.012(4) Uiso 1 1 d . . .
H7 H -0.1948(11) 0.5195(11) 0.0909(12) 0.016(5) Uiso 1 1 d . . .
H10 H 0.2341(12) 0.5611(12) 0.1527(13) 0.023(5) Uiso 1 1 d . . .
H12 H 0.2281(11) 0.6526(11) 0.3220(11) 0.018(5) Uiso 1 1 d . . .
H13 H 0.1491(11) 0.7654(12) 0.3435(11) 0.022(5) Uiso 1 1 d . . .
H14 H 0.0626(11) 0.8094(11) 0.2527(10) 0.017(5) Uiso 1 1 d . . .
H16 H 0.1341(11) 0.6431(11) 0.1207(10) 0.010(4) Uiso 1 1 d . . .

loop_
_atom_site_aniso_label
_atom_site_aniso_U_11
_atom_site_aniso_U_22
_atom_site_aniso_U_33
_atom_site_aniso_U_23
_atom_site_aniso_U_13
_atom_site_aniso_U_12
Zn1 0.01099(12) 0.01100(12) 0.00991(13) 0.000 0.000 -0.00029(8)
N1 0.0121(6) 0.0129(6) 0.0127(6) -0.0002(5) -0.0004(5) 0.0001(5)
C2 0.0132(7) 0.0140(7) 0.0093(7) 0.0008(5) 0.0010(5) 0.0006(5)
C3 0.0137(7) 0.0124(7) 0.0125(7) 0.0015(5) -0.0003(5) -0.0009(5)
C4 0.0174(7) 0.0181(7) 0.0130(7) -0.0038(6) 0.0008(6) -0.0027(6)
C5 0.0183(7) 0.0218(8) 0.0135(8) -0.0033(6) 0.0051(6) -0.0029(6)
C6 0.0135(7) 0.0168(7) 0.0154(8) -0.0004(6) 0.0030(6) -0.0015(6)
N7 0.0164(6) 0.0181(6) 0.0068(6) 0.0005(5) 0.0008(5) -0.0044(5)
C8 0.0091(7) 0.0151(7) 0.0123(8) 0.0004(5) 0.0005(5) 0.0011(5)
O9 0.0175(5) 0.0180(5) 0.0086(5) 0.0001(4) -0.0002(4) 0.0038(4)
N10 0.0182(6) 0.0164(6) 0.0073(6) -0.0006(5) 0.0007(5) 0.0045(5)
C11 0.0121(7) 0.0125(7) 0.0124(7) 0.0012(5) 0.0014(5) 0.0000(5)
C12 0.0158(7) 0.0168(7) 0.0124(7) -0.0003(6) -0.0016(6) 0.0005(6)
C13 0.0187(7) 0.0165(7) 0.0126(7) -0.0034(6) -0.0007(6) -0.0004(6)
C14 0.0155(7) 0.0122(7) 0.0155(8) -0.0020(5) 0.0005(5) 0.0002(6)
N15 0.0120(6) 0.0124(6) 0.0124(6) -0.0003(5) -0.0008(4) -0.0005(4)
C16 0.0143(7) 0.0133(7) 0.0106(7) -0.0007(5) 0.0010(5) -0.0010(5)
Cl1 0.01317(18) 0.01729(18) 0.01144(18) -0.00165(13) -0.00048(12) 0.00049(13)
O1 0.0317(7) 0.0195(6) 0.0227(6) -0.0043(5) -0.0073(5) -0.0025(5)
O2 0.0135(6) 0.0353(7) 0.0238(6) -0.0050(5) -0.0026(5) 0.0004(5)
O3 0.0235(6) 0.0365(7) 0.0144(6) 0.0009(5) 0.0056(5) 0.0033(5)
O4 0.0295(6) 0.0212(6) 0.0187(6) 0.0029(5) 0.0000(5) 0.0045(5)

loop_
_atom_type_symbol
_atom_type_description
_atom_type_scat_dispersion_real
_atom_type_scat_dispersion_imag
_atom_type_scat_source
C C 0.0033 0.0016 'International Tables Vol C Tables 4.2.6.8 and 6.1.1.4'
H H 0.0000 0.0000 'International Tables Vol C Tables 4.2.6.8 and 6.1.1.4'
N N 0.0061 0.0033 'International Tables Vol C Tables 4.2.6.8 and 6.1.1.4'
O O 0.0106 0.0060 'International Tables Vol C Tables 4.2.6.8 and 6.1.1.4'
Cl Cl 0.1484 0.1585 'International Tables Vol C Tables 4.2.6.8 and 6.1.1.4'
Zn Zn 0.2839 1.4301 'International Tables Vol C Tables 4.2.6.8 and 6.1.1.4'

loop_
_geom_angle_atom_site_label_1
_geom_angle_atom_site_label_2
_geom_angle_atom_site_label_3
_geom_angle
_geom_angle_site_symmetry_1
_geom_angle_site_symmetry_3
_geom_angle_publ_flag
N1 Zn1 N1 107.91(7) . 6_464 ?
N1 Zn1 N15 114.10(5) . . ?
N1 Zn1 N15 109.01(5) 6_464 . ?
N1 Zn1 N15 109.01(5) . 6_464 ?
N1 Zn1 N15 114.10(5) 6_464 6_464 ?
N15 Zn1 N15 102.81(7) . 6_464 ?
C2 N1 C6 118.67(13) . . ?
C2 N1 Zn1 116.83(10) . . ?
C6 N1 Zn1 123.11(10) . . ?
N1 C2 C3 123.09(14) . . ?
N1 C2 H2 118.2(12) . . ?
C3 C2 H2 118.7(12) . . ?
C2 C3 C4 118.29(14) . . ?
C2 C3 N7 116.66(13) . . ?
C4 C3 N7 125.03(14) . . ?
C5 C4 C3 118.50(14) . . ?
C5 C4 H4 121.0(12) . . ?
C3 C4 H4 120.5(12) . . ?
C6 C5 C4 120.00(15) . . ?
C6 C5 H5 120.7(13) . . ?
C4 C5 H5 119.3(13) . . ?
N1 C6 C5 121.45(14) . . ?
N1 C6 H6 116.0(11) . . ?
C5 C6 H6 122.6(11) . . ?
C8 N7 C3 124.78(13) 12_666 . ?
C8 N7 H7 115.7(14) 12_666 . ?
C3 N7 H7 115.1(14) . . ?
O9 C8 N10 124.15(13) . . ?
O9 C8 N7 123.43(13) . 15 ?
N10 C8 N7 112.41(13) . 15 ?
C8 N10 C11 125.75(13) . . ?
C8 N10 H10 116.3(14) . . ?
C11 N10 H10 115.9(14) . . ?
C12 C11 C16 118.41(13) . . ?
C12 C11 N10 125.41(14) . . ?
C16 C11 N10 116.17(13) . . ?
C11 C12 C13 118.51(14) . . ?
C11 C12 H12 120.8(12) . . ?
C13 C12 H12 120.6(12) . . ?
C14 C13 C12 120.10(14) . . ?
C14 C13 H13 118.9(12) . . ?
C12 C13 H13 121.0(12) . . ?
N15 C14 C13 121.23(14) . . ?
N15 C14 H14 115.3(12) . . ?
C13 C14 H14 123.4(12) . . ?
C16 N15 C14 118.83(13) . . ?
C16 N15 Zn1 117.34(10) . . ?
C14 N15 Zn1 122.18(10) . . ?
N15 C16 C11 122.89(14) . . ?
N15 C16 H16 118.8(11) . . ?
C11 C16 H16 118.4(11) . . ?
O1 Cl1 O4 109.55(7) . . ?
O1 Cl1 O3 109.46(8) . . ?
O4 Cl1 O3 109.70(7) . . ?
O1 Cl1 O2 109.46(7) . . ?
O4 Cl1 O2 109.26(8) . . ?
O3 Cl1 O2 109.39(7) . . ?

loop_
_geom_bond_atom_site_label_1
_geom_bond_atom_site_label_2
_geom_bond_distance
_geom_bond_site_symmetry_2
_geom_bond_publ_flag
Zn1 N1 2.0052(12) . ?
Zn1 N1 2.0052(12) 6_464 ?
Zn1 N15 2.0142(12) . ?
Zn1 N15 2.0142(12) 6_464 ?
N1 C2 1.3365(19) . ?
N1 C6 1.352(2) . ?
C2 C3 1.391(2) . ?
C2 H2 0.936(19) . ?
C3 C4 1.392(2) . ?
C3 N7 1.4016(19) . ?
C4 C5 1.390(2) . ?
C4 H4 0.944(19) . ?
C5 C6 1.381(2) . ?
C5 H5 0.93(2) . ?
C6 H6 0.923(18) . ?
N7 C8 1.3687(19) 12_666 ?
N7 H7 0.80(2) . ?
C8 O9 1.2291(18) . ?
C8 N10 1.3686(19) . ?
C8 N7 1.3687(19) 15 ?
N10 C11 1.4019(19) . ?
N10 H10 0.83(2) . ?
C11 C12 1.388(2) . ?
C11 C16 1.392(2) . ?
C12 C13 1.391(2) . ?
C12 H12 0.95(2) . ?
C13 C14 1.378(2) . ?
C13 H13 0.94(2) . ?
C14 N15 1.3559(19) . ?
C14 H14 0.933(19) . ?
N15 C16 1.3349(19) . ?
C16 H16 0.955(18) . ?
Cl1 O1 1.4408(12) . ?
Cl1 O4 1.4415(12) . ?
Cl1 O3 1.4418(12) . ?
Cl1 O2 1.4442(12) . ?

loop_
_geom_hbond_atom_site_label_D
_geom_hbond_atom_site_label_H
_geom_hbond_atom_site_label_A
_geom_hbond_distance_DH
_geom_hbond_distance_HA
_geom_hbond_distance_DA
_geom_hbond_angle_DHA
_geom_hbond_site_symmetry_A
N7 H7 O9 0.80(2) 2.07(2) 2.8416(17) 160.7(19) 10_556
N10 H10 O9 0.83(2) 2.13(2) 2.9054(17) 155.8(19) 4_454
